data_7222249
loop_
_publ_author_name
'Samipillai, Marivel'
'Batisai, Eustina'
'Nassimbeni, Luigi R.'
'Weber, Edwin'

_publ_section_title
;
 Separation of lutidines by enclathration
;
_journal_issue 43
_journal_name_full CrystEngComm
_journal_page_first 8332
_journal_paper_doi 10.1039/C5CE01637A
_journal_volume 17
_journal_year 2015
_chemical_formula_moiety 'C44 H26 O2, 2(C7 H9 N)'
_chemical_formula_sum 'C58 H44 N2 O2'
_chemical_formula_weight 800.95
_chemical_name_systematic
; 
 ? 
;
_space_group_IT_number 14
_symmetry_cell_setting monoclinic
_symmetry_space_group_name_Hall '-P 2yn'
_symmetry_space_group_name_H-M 'P 1 21/n 1'
_atom_sites_solution_hydrogens geom
_atom_sites_solution_primary direct
_atom_sites_solution_secondary difmap
_audit_creation_method SHELXL-97
_audit_update_record
;
2015-08-12 deposited with the CCDC.
2015-09-21 downloaded from the CCDC.
;
_cell_angle_alpha 90.00
_cell_angle_beta 111.724(2)
_cell_angle_gamma 90.00
_cell_formula_units_Z 2
_cell_length_a 11.8056(14)
_cell_length_b 15.6491(19)
_cell_length_c 12.2647(15)
_cell_measurement_reflns_used 2989
_cell_measurement_temperature 173(2)
_cell_measurement_theta_max 30.86
_cell_measurement_theta_min 2.05
_cell_volume 2104.9(4)
_computing_cell_refinement 'Bruker SAINT'
_computing_data_collection 'Bruker APEX2'
_computing_data_reduction 'Bruker SAINT, SADABS and XPREP'
_computing_molecular_graphics X-SEED
_computing_publication_material 'Bruker SHELXTL'
_computing_structure_refinement 'SHELXL-97 (Sheldrick, 2008)'
_computing_structure_solution 'SHELXS-97 (Sheldrick, 2008)'
_diffrn_ambient_temperature 173(2)
_diffrn_measured_fraction_theta_full 0.999
_diffrn_measured_fraction_theta_max 0.814
_diffrn_measurement_device_type 'BRUKER APEX II DUO'
_diffrn_radiation_monochromator graphite
_diffrn_radiation_source 'fine-focus sealed tube'
_diffrn_radiation_type MoK\a
_diffrn_radiation_wavelength 0.71073
_diffrn_reflns_av_R_equivalents 0.0447
_diffrn_reflns_av_sigmaI/netI 0.0658
_diffrn_reflns_limit_h_max 10
_diffrn_reflns_limit_h_min -16
_diffrn_reflns_limit_k_max 20
_diffrn_reflns_limit_k_min -19
_diffrn_reflns_limit_l_max 15
_diffrn_reflns_limit_l_min -14
_diffrn_reflns_number 17168
_diffrn_reflns_theta_full 25.00
_diffrn_reflns_theta_max 30.86
_diffrn_reflns_theta_min 2.05
_exptl_absorpt_coefficient_mu 0.076
_exptl_absorpt_correction_type none
_exptl_crystal_colour yellow
_exptl_crystal_density_diffrn 1.264
_exptl_crystal_density_method 'not measured'
_exptl_crystal_description plate
_exptl_crystal_F_000 844
_exptl_crystal_size_max 0.33
_exptl_crystal_size_mid 0.18
_exptl_crystal_size_min 0.16
_refine_diff_density_max 0.247
_refine_diff_density_min -0.266
_refine_diff_density_rms 0.044
_refine_ls_extinction_method none
_refine_ls_goodness_of_fit_ref 1.031
_refine_ls_hydrogen_treatment noref
_refine_ls_matrix_type full
_refine_ls_number_parameters 277
_refine_ls_number_reflns 5396
_refine_ls_number_restraints 0
_refine_ls_restrained_S_all 1.031
_refine_ls_R_factor_all 0.1381
_refine_ls_R_factor_gt 0.0706
_refine_ls_shift/su_max 0.002
_refine_ls_shift/su_mean 0.000
_refine_ls_structure_factor_coef Fsqd
_refine_ls_weighting_details 'calc w=1/[\s^2^(Fo^2^)+(0.0476P)^2^+1.2315P] where P=(Fo^2^+2Fc^2^)/3'
_refine_ls_weighting_scheme calc
_refine_ls_wR_factor_gt 0.1391
_refine_ls_wR_factor_ref 0.1653
_reflns_number_gt 2989
_reflns_number_total 5396
_reflns_threshold_expression >2sigma(I)
_cod_data_source_file c5ce01637a2.cif
_cod_data_source_block c:\H1.2(2,3/3,4LUT)
_cod_depositor_comments
;
The following automatic conversions were performed:

'_symmetry_cell_setting' value 'MONOCLINIC' changed to 'monoclinic'
according to
/usr/data/users/saulius/crontab/automatic-downloads/rss-feeds/RSC/lib/dictionaries/cif_core.dic
dictionary named 'cif_core.dic' version 2.4.2 from 2011-04-26.

Automatic conversion script
Id: cif_fix_values 3271 2015-04-21 07:52:19Z andrius 

 Adding full bibliography for 7222248--7222255.cif.
;
_cod_original_sg_symbol_H-M P21/n
_cod_database_code 7222249

loop_
_symmetry_equiv_pos_as_xyz
'x, y, z'
'-x+1/2, y+1/2, -z+1/2'
'-x, -y, -z'
'x-1/2, -y-1/2, z-1/2'

loop_
_atom_site_label
_atom_site_type_symbol
_atom_site_fract_x
_atom_site_fract_y
_atom_site_fract_z
_atom_site_U_iso_or_equiv
_atom_site_adp_type
_atom_site_occupancy
_atom_site_symmetry_multiplicity
_atom_site_calc_flag
_atom_site_refinement_flags
_atom_site_disorder_assembly
_atom_site_disorder_group
O13 O 0.62142(13) 0.56436(11) 0.49921(15) 0.0482(4) Uani 1 1 d . . .
H13 H 0.5766 0.5635 0.4132 0.058 Uiso 1 1 calc R . .
N23 N 0.5021(5) 0.5710(4) 0.2763(5) 0.0506(14) Uiso 0.36 1 d P A 2
N31 N 0.4785(4) 0.5070(3) 0.2601(4) 0.0444(13) Uiso 0.64 1 d P B 1
C1 C 0.6772(2) 0.36620(16) 0.5044(2) 0.0472(6) Uani 1 1 d . . .
H1 H 0.6357 0.3702 0.5573 0.057 Uiso 1 1 calc R . .
C2 C 0.6827(2) 0.28900(18) 0.4495(3) 0.0596(7) Uani 1 1 d . . .
H2 H 0.6434 0.2398 0.4643 0.071 Uiso 1 1 calc R . .
C3 C 0.7443(3) 0.28347(19) 0.3742(3) 0.0626(8) Uani 1 1 d . . .
H3 H 0.7479 0.2302 0.3385 0.075 Uiso 1 1 calc R . .
C4 C 0.8013(2) 0.35368(18) 0.3495(2) 0.0545(7) Uani 1 1 d . . .
H4 H 0.8433 0.3492 0.2969 0.065 Uiso 1 1 calc R . .
C5 C 0.73385(18) 0.43640(14) 0.47959(19) 0.0373(5) Uani 1 1 d . . .
C6 C 0.84592(19) 0.51546(16) 0.39410(19) 0.0411(6) Uani 1 1 d . . .
C7 C 0.9134(2) 0.54296(19) 0.3297(2) 0.0523(7) Uani 1 1 d . . .
H7 H 0.9346 0.5044 0.2806 0.063 Uiso 1 1 calc R . .
C8 C 0.9492(2) 0.6272(2) 0.3380(2) 0.0607(8) Uani 1 1 d . . .
H8 H 0.9958 0.6468 0.2943 0.073 Uiso 1 1 calc R . .
C9 C 0.9184(2) 0.68339(19) 0.4089(2) 0.0576(7) Uani 1 1 d . . .
H9 H 0.9437 0.7413 0.4133 0.069 Uiso 1 1 calc R . .
C10 C 0.8507(2) 0.65635(16) 0.4740(2) 0.0491(6) Uani 1 1 d . . .
H10 H 0.8298 0.6951 0.5232 0.059 Uiso 1 1 calc R . .
C11 C 0.81460(19) 0.57237(15) 0.46576(19) 0.0381(5) Uani 1 1 d . . .
C12 C 0.73882(19) 0.52748(14) 0.52627(19) 0.0365(5) Uani 1 1 d . . .
C13 C 0.79601(19) 0.43114(15) 0.40291(19) 0.0406(5) Uani 1 1 d . . .
C14 C 0.8018(2) 0.52777(14) 0.6546(2) 0.0361(5) Uani 1 1 d . . .
C15 C 0.85810(19) 0.52256(14) 0.7575(2) 0.0352(5) Uani 1 1 d . . .
C16 C 0.92912(18) 0.51169(13) 0.87976(18) 0.0321(5) Uani 1 1 d . . .
C17 C 0.9999(2) 0.66152(14) 0.8944(2) 0.0416(6) Uani 1 1 d . . .
H17 H 0.9537 0.6702 0.8134 0.050 Uiso 1 1 calc R . .
C18 C 0.99887(19) 0.58011(13) 0.94604(18) 0.0334(5) Uani 1 1 d . . .
C19 C 0.93035(19) 0.43140(14) 0.93289(19) 0.0335(5) Uani 1 1 d . . .
C20 C 0.8621(2) 0.36065(14) 0.8673(2) 0.0402(5) Uani 1 1 d . . .
H20 H 0.8143 0.3674 0.7863 0.048 Uiso 1 1 calc R . .
C21 C 0.8649(2) 0.28415(15) 0.9197(2) 0.0476(6) Uani 1 1 d . . .
H21 H 0.8199 0.2375 0.8749 0.057 Uiso 1 1 calc R . .
C22 C 0.9336(2) 0.27314(15) 1.0397(2) 0.0501(6) Uani 1 1 d . . .
H22 H 0.9336 0.2192 1.0754 0.060 Uiso 1 1 calc R . .
C24 C 0.4586(8) 0.4872(6) 0.2590(8) 0.038(2) Uiso 0.36 1 d P A 2
H24 H 0.4744 0.4490 0.3232 0.046 Uiso 0.36 1 calc PR A 2
C25 C 0.3941(7) 0.4623(5) 0.1490(7) 0.0550(18) Uiso 0.36 1 d P A 2
C26 C 0.3617(7) 0.5015(5) 0.0565(7) 0.032(2) Uiso 0.36 1 d P A 2
C27 C 0.4109(8) 0.5933(6) 0.0681(8) 0.072(2) Uiso 0.36 1 d P A 2
H27 H 0.3995 0.6283 0.0015 0.086 Uiso 0.36 1 calc PR A 2
C28 C 0.4764(9) 0.6237(7) 0.1876(9) 0.057(3) Uiso 0.36 1 d P A 2
H28 H 0.5003 0.6819 0.2010 0.068 Uiso 0.36 1 calc PR A 2
C29 C 0.2897(9) 0.4762(6) -0.0662(8) 0.084(3) Uiso 0.36 1 d P A 2
H29A H 0.3261 0.4252 -0.0864 0.126 Uiso 0.36 1 calc PR A 2
H29B H 0.2897 0.5230 -0.1193 0.126 Uiso 0.36 1 calc PR A 2
H29C H 0.2057 0.4636 -0.0742 0.126 Uiso 0.36 1 calc PR A 2
C30 C 0.3551(14) 0.3680(8) 0.1467(14) 0.074(5) Uiso 0.36 1 d P A 2
H30A H 0.2672 0.3651 0.1294 0.111 Uiso 0.36 1 calc PR A 2
H30B H 0.3993 0.3418 0.2233 0.111 Uiso 0.36 1 calc PR A 2
H30C H 0.3740 0.3373 0.0859 0.111 Uiso 0.36 1 calc PR A 2
C32 C 0.4361(3) 0.4232(3) 0.2523(3) 0.0462(9) Uiso 0.64 1 d P B 1
H32 H 0.4578 0.3896 0.3215 0.055 Uiso 0.64 1 calc PR B 1
C33 C 0.3633(7) 0.3882(5) 0.1465(7) 0.058(2) Uiso 0.64 1 d P B 1
H33 H 0.3359 0.3308 0.1433 0.070 Uiso 0.64 1 calc PR B 1
C34 C 0.3312(4) 0.4345(3) 0.0487(4) 0.0505(10) Uiso 0.64 1 d P B 1
H34 H 0.2790 0.4103 -0.0235 0.061 Uiso 0.64 1 calc PR B 1
C35 C 0.3760(4) 0.5235(3) 0.0509(4) 0.0371(13) Uiso 0.64 1 d P B 1
C36 C 0.4479(3) 0.5497(2) 0.1615(3) 0.0430(9) Uiso 0.64 1 d P B 1
C37 C 0.3356(4) 0.5713(3) -0.0569(4) 0.0560(10) Uiso 0.64 1 d P B 1
H37A H 0.2836 0.6186 -0.0515 0.084 Uiso 0.64 1 calc PR B 1
H37B H 0.2893 0.5337 -0.1221 0.084 Uiso 0.64 1 calc PR B 1
H37C H 0.4066 0.5941 -0.0706 0.084 Uiso 0.64 1 calc PR B 1
C38 C 0.5019(5) 0.6372(4) 0.1743(6) 0.0647(18) Uiso 0.64 1 d P B 1
H38A H 0.4430 0.6791 0.1809 0.097 Uiso 0.64 1 calc PR B 1
H38B H 0.5218 0.6504 0.1054 0.097 Uiso 0.64 1 calc PR B 1
H38C H 0.5763 0.6394 0.2450 0.097 Uiso 0.64 1 calc PR B 1

loop_
_atom_site_aniso_label
_atom_site_aniso_U_11
_atom_site_aniso_U_22
_atom_site_aniso_U_33
_atom_site_aniso_U_23
_atom_site_aniso_U_13
_atom_site_aniso_U_12
O13 0.0419(9) 0.0589(11) 0.0487(10) 0.0169(8) 0.0226(8) 0.0210(8)
C1 0.0415(13) 0.0513(15) 0.0437(14) 0.0012(12) 0.0098(11) 0.0016(11)
C2 0.0542(16) 0.0528(17) 0.0623(18) -0.0070(14) 0.0107(14) -0.0040(13)
C3 0.0673(18) 0.0522(18) 0.0560(18) -0.0158(14) 0.0085(15) 0.0045(14)
C4 0.0545(15) 0.0684(19) 0.0361(14) -0.0089(12) 0.0114(12) 0.0162(14)
C5 0.0318(11) 0.0455(14) 0.0292(12) 0.0010(10) 0.0050(9) 0.0083(10)
C6 0.0319(11) 0.0635(16) 0.0253(12) 0.0087(10) 0.0076(9) 0.0163(11)
C7 0.0418(14) 0.077(2) 0.0406(15) 0.0116(13) 0.0180(11) 0.0185(13)
C8 0.0475(15) 0.089(2) 0.0539(18) 0.0235(16) 0.0287(13) 0.0136(15)
C9 0.0540(15) 0.0583(17) 0.0645(19) 0.0208(14) 0.0266(14) 0.0052(13)
C10 0.0500(14) 0.0503(16) 0.0503(16) 0.0112(12) 0.0225(12) 0.0085(12)
C11 0.0369(12) 0.0452(14) 0.0302(12) 0.0108(10) 0.0102(9) 0.0118(10)
C12 0.0352(11) 0.0432(13) 0.0328(12) 0.0074(10) 0.0144(9) 0.0105(9)
C13 0.0350(12) 0.0518(14) 0.0285(12) 0.0036(10) 0.0042(9) 0.0112(10)
C14 0.0421(12) 0.0353(12) 0.0357(13) 0.0012(9) 0.0201(10) 0.0059(9)
C15 0.0417(12) 0.0359(12) 0.0342(13) 0.0001(9) 0.0213(10) 0.0032(9)
C16 0.0357(11) 0.0373(12) 0.0284(11) 0.0020(9) 0.0176(9) 0.0033(9)
C17 0.0519(14) 0.0382(13) 0.0379(13) 0.0071(10) 0.0201(11) 0.0030(10)
C18 0.0379(11) 0.0348(12) 0.0326(12) 0.0014(9) 0.0188(9) 0.0025(9)
C19 0.0368(11) 0.0371(12) 0.0327(12) -0.0014(9) 0.0199(9) 0.0003(9)
C20 0.0450(13) 0.0397(13) 0.0397(13) -0.0032(10) 0.0201(11) -0.0028(10)
C21 0.0544(15) 0.0389(14) 0.0515(16) -0.0061(11) 0.0220(12) -0.0088(11)
C22 0.0632(16) 0.0334(13) 0.0572(17) 0.0075(11) 0.0264(14) -0.0017(11)

loop_
_atom_type_symbol
_atom_type_description
_atom_type_scat_dispersion_real
_atom_type_scat_dispersion_imag
_atom_type_scat_source
C C 0.0033 0.0016 'International Tables Vol C Tables 4.2.6.8 and 6.1.1.4'
H H 0.0000 0.0000 'International Tables Vol C Tables 4.2.6.8 and 6.1.1.4'
N N 0.0061 0.0033 'International Tables Vol C Tables 4.2.6.8 and 6.1.1.4'
O O 0.0106 0.0060 'International Tables Vol C Tables 4.2.6.8 and 6.1.1.4'

loop_
_geom_angle_atom_site_label_1
_geom_angle_atom_site_label_2
_geom_angle_atom_site_label_3
_geom_angle
_geom_angle_site_symmetry_1
_geom_angle_site_symmetry_3
C12 O13 H13 109.5 . .
C28 N23 C24 120.5(7) . .
C36 N31 C32 116.6(4) . .
C5 C1 C2 118.1(2) . .
C5 C1 H1 121.0 . .
C2 C1 H1 121.0 . .
C3 C2 C1 120.6(3) . .
C3 C2 H2 119.7 . .
C1 C2 H2 119.7 . .
C2 C3 C4 121.4(3) . .
C2 C3 H3 119.3 . .
C4 C3 H3 119.3 . .
C3 C4 C13 118.7(2) . .
C3 C4 H4 120.6 . .
C13 C4 H4 120.6 . .
C1 C5 C13 121.5(2) . .
C1 C5 C12 128.0(2) . .
C13 C5 C12 110.6(2) . .
C7 C6 C11 120.3(2) . .
C7 C6 C13 130.9(2) . .
C11 C6 C13 108.7(2) . .
C8 C7 C6 118.8(3) . .
C8 C7 H7 120.6 . .
C6 C7 H7 120.6 . .
C9 C8 C7 120.8(2) . .
C9 C8 H8 119.6 . .
C7 C8 H8 119.6 . .
C8 C9 C10 120.8(3) . .
C8 C9 H9 119.6 . .
C10 C9 H9 119.6 . .
C11 C10 C9 118.6(3) . .
C11 C10 H10 120.7 . .
C9 C10 H10 120.7 . .
C10 C11 C6 120.7(2) . .
C10 C11 C12 128.7(2) . .
C6 C11 C12 110.6(2) . .
O13 C12 C14 108.14(17) . .
O13 C12 C11 113.27(17) . .
C14 C12 C11 111.30(18) . .
O13 C12 C5 113.07(18) . .
C14 C12 C5 109.74(18) . .
C11 C12 C5 101.24(17) . .
C4 C13 C5 119.8(2) . .
C4 C13 C6 131.4(2) . .
C5 C13 C6 108.9(2) . .
C15 C14 C12 174.8(2) . .
C14 C15 C16 176.5(2) . .
C18 C16 C19 120.33(19) . .
C18 C16 C15 120.27(19) . .
C19 C16 C15 119.39(19) . .
C22 C17 C18 120.5(2) 3_767 .
C22 C17 H17 119.8 3_767 .
C18 C17 H17 119.8 . .
C16 C18 C19 119.89(19) . 3_767
C16 C18 C17 121.5(2) . .
C19 C18 C17 118.7(2) 3_767 .
C16 C19 C18 119.77(19) . 3_767
C16 C19 C20 121.5(2) . .
C18 C19 C20 118.8(2) 3_767 .
C21 C20 C19 120.6(2) . .
C21 C20 H20 119.7 . .
C19 C20 H20 119.7 . .
C20 C21 C22 120.6(2) . .
C20 C21 H21 119.7 . .
C22 C21 H21 119.7 . .
C17 C22 C21 120.9(2) 3_767 .
C17 C22 H22 119.5 3_767 .
C21 C22 H22 119.5 . .
C25 C24 N23 117.8(8) . .
C25 C24 H24 121.1 . .
N23 C24 H24 121.1 . .
C26 C25 C24 131.1(9) . .
C26 C25 C30 118.3(9) . .
C24 C25 C30 110.5(9) . .
C25 C26 C29 132.5(9) . .
C25 C26 C27 114.0(7) . .
C29 C26 C27 113.5(7) . .
C28 C27 C26 116.0(8) . .
C28 C27 H27 122.0 . .
C26 C27 H27 122.0 . .
N23 C28 C27 120.2(9) . .
N23 C28 H28 119.9 . .
C27 C28 H28 119.9 . .
C26 C29 H29A 109.5 . .
C26 C29 H29B 109.5 . .
H29A C29 H29B 109.5 . .
C26 C29 H29C 109.5 . .
H29A C29 H29C 109.5 . .
H29B C29 H29C 109.5 . .
C25 C30 H30A 109.5 . .
C25 C30 H30B 109.5 . .
H30A C30 H30B 109.5 . .
C25 C30 H30C 109.5 . .
H30A C30 H30C 109.5 . .
H30B C30 H30C 109.5 . .
C33 C32 N31 121.5(5) . .
C33 C32 H32 119.3 . .
N31 C32 H32 119.3 . .
C34 C33 C32 120.1(6) . .
C34 C33 H33 119.9 . .
C32 C33 H33 119.9 . .
C33 C34 C35 120.9(5) . .
C33 C34 H34 119.5 . .
C35 C34 H34 119.5 . .
C36 C35 C37 128.9(4) . .
C36 C35 C34 112.5(4) . .
C37 C35 C34 118.4(4) . .
N31 C36 C35 128.3(4) . .
N31 C36 C38 114.2(4) . .
C35 C36 C38 117.5(4) . .

loop_
_geom_bond_atom_site_label_1
_geom_bond_atom_site_label_2
_geom_bond_distance
_geom_bond_site_symmetry_2
O13 C12 1.422(2) .
O13 H13 0.9900 .
N23 C28 1.308(11) .
N23 C24 1.396(11) .
N31 C36 1.309(5) .
N31 C32 1.394(6) .
C1 C5 1.377(3) .
C1 C2 1.396(4) .
C1 H1 0.9500 .
C2 C3 1.373(4) .
C2 H2 0.9500 .
C3 C4 1.379(4) .
C3 H3 0.9500 .
C4 C13 1.390(3) .
C4 H4 0.9500 .
C5 C13 1.393(3) .
C5 C12 1.529(3) .
C6 C7 1.381(3) .
C6 C11 1.394(3) .
C6 C13 1.465(3) .
C7 C8 1.377(4) .
C7 H7 0.9500 .
C8 C9 1.377(4) .
C8 H8 0.9500 .
C9 C10 1.388(3) .
C9 H9 0.9500 .
C10 C11 1.374(3) .
C10 H10 0.9500 .
C11 C12 1.528(3) .
C12 C14 1.471(3) .
C14 C15 1.192(3) .
C15 C16 1.432(3) .
C16 C18 1.411(3) .
C16 C19 1.413(3) .
C17 C22 1.358(3) 3_767
C17 C18 1.425(3) .
C17 H17 0.9500 .
C18 C19 1.420(3) 3_767
C19 C18 1.420(3) 3_767
C19 C20 1.429(3) .
C20 C21 1.353(3) .
C20 H20 0.9500 .
C21 C22 1.403(3) .
C21 H21 0.9500 .
C22 C17 1.358(3) 3_767
C22 H22 0.9500 .
C24 C25 1.338(11) .
C24 H24 0.9500 .
C25 C26 1.219(10) .
C25 C30 1.543(14) .
C26 C29 1.483(12) .
C26 C27 1.537(12) .
C27 C28 1.461(13) .
C27 H27 0.9500 .
C28 H28 0.9500 .
C29 H29A 0.9800 .
C29 H29B 0.9800 .
C29 H29C 0.9800 .
C30 H30A 0.9800 .
C30 H30B 0.9800 .
C30 H30C 0.9800 .
C32 C33 1.378(8) .
C32 H32 0.9500 .
C33 C34 1.331(8) .
C33 H33 0.9500 .
C34 C35 1.487(6) .
C34 H34 0.9500 .
C35 C36 1.370(6) .
C35 C37 1.437(6) .
C36 C38 1.494(7) .
C37 H37A 0.9800 .
C37 H37B 0.9800 .
C37 H37C 0.9800 .
C38 H38A 0.9800 .
C38 H38B 0.9800 .
C38 H38C 0.9800 .

loop_
_geom_hbond_atom_site_label_D
_geom_hbond_atom_site_label_H
_geom_hbond_atom_site_label_A
_geom_hbond_distance_DH
_geom_hbond_distance_HA
_geom_hbond_distance_DA
_geom_hbond_angle_DHA
O13 H13 N23 0.99 1.59 2.573(6) 174.8
O13 H13 N31 0.99 2.01 2.931(5) 153.8
